data_1532688
loop_
_publ_author_name
'Boudaren, C.'
'Auffredic, J.P.'
'Louer, M.'
'Louer, D.'

_publ_section_title
;
 A powder X-ray diffraction study of lead chloride oxalate Pb2 Cl2 (C2
 O4): ab initio structure determination and thermal behaviour
;
_journal_name_full 'Powder Diffraction'
_journal_page_first 205
_journal_page_last 213
_journal_volume 18
_journal_year 2003
_chemical_formula_sum 'C2 Cl2 O4 Pb2'
_chemical_name_systematic 'Pb2 Cl2 (C2 O4)'
_space_group_IT_number 12
_symmetry_space_group_name_Hall '-C 2y'
_symmetry_space_group_name_H-M 'C 1 2/m 1'
_cell_angle_alpha 90
_cell_angle_beta 95.232
_cell_angle_gamma 90
_cell_formula_units_Z 2
_cell_length_a 5.9411
_cell_length_b 5.8714
_cell_length_c 9.4212
_cell_volume 327.266
_citation_journal_id_ASTM PODIE2
_cod_data_source_file Boudaren_PODIE2_2003_1967.cif
_cod_data_source_block C2Cl2O4Pb2
_cod_original_cell_volume 327.2665
_cod_database_code 1532688

loop_
_symmetry_equiv_pos_as_xyz
x,y,z
-x,y,-z
-x,-y,-z
x,-y,z
x+1/2,y+1/2,z
-x+1/2,y+1/2,-z
-x+1/2,-y+1/2,-z
x+1/2,-y+1/2,z

loop_
_atom_site_label
_atom_site_type_symbol
_atom_site_fract_x
_atom_site_fract_y
_atom_site_fract_z
_atom_site_occupancy
_atom_site_U_iso_or_equiv
C1 C 0.5 0.133 0.5 1 0.0
Cl1 Cl-1 0.273 0 0.1189 1 0.0
O1 O 0.558 0.23 0.3891 1 0.0
Pb1 Pb+2 0.7732 0 0.223 1 0.0
